data_1563980
loop_
_publ_author_name
'Pandith, Anup'
'Choi, Jun-Hyeak'
'Jung, Ok-Sang'
'Kim, Hong-Seok'

_publ_section_title
;
 A simple and robust PET-based anthracene-appended O-N-O chelate for
 sequential recognition of Fe3+/CN-- ions in aqueous media and its
 multimodal applications
;
_journal_name_full 'Inorganica Chimica Acta'
_journal_page_first 669
_journal_page_last 680
_journal_paper_doi 10.1016/j.ica.2018.07.007
_journal_volume 482
_journal_year 2018
_chemical_formula_sum 'C24 H33.33333 N2 O4.66667'
_chemical_formula_weight 424.52
_space_group_crystal_system triclinic
_space_group_IT_number 2
_space_group_name_Hall '-P 1'
_space_group_name_H-M_alt 'P -1'
_atom_sites_solution_hydrogens mixed
_cell_angle_alpha 98.121(12)
_cell_angle_beta 95.497(14)
_cell_angle_gamma 105.590(13)
_cell_formula_units_Z 3
_cell_length_a 9.933(2)
_cell_length_b 10.945(2)
_cell_length_c 15.989(3)
_cell_measurement_reflns_used 4447
_cell_measurement_temperature 173(2)
_cell_measurement_theta_max 28.11
_cell_measurement_theta_min 2.46
_cell_volume 1641.1(6)
_computing_cell_refinement 'Bruker APEX2'
_computing_data_collection 'Bruker APEX2'
_computing_data_reduction 'Bruker APEX2'
_computing_molecular_graphics 'Bruker SHELXTL'
_computing_publication_material 'Bruker SHELXTL'
_computing_structure_refinement 'SHELXL-2014/7 (Sheldrick, 2014)'
_computing_structure_solution 'SHELXS-97 (Sheldrick, 2008)'
_diffrn_ambient_temperature 173(2)
_diffrn_measured_fraction_theta_full 0.998
_diffrn_measured_fraction_theta_max 0.996
_diffrn_measurement_device_type 'Bruker Breeze CCD'
_diffrn_measurement_method '\f and \w scans'
_diffrn_radiation_type MoK\a
_diffrn_radiation_wavelength 0.71073
_diffrn_reflns_av_R_equivalents 0.0500
_diffrn_reflns_av_unetI/netI 0.0563
_diffrn_reflns_Laue_measured_fraction_full 0.998
_diffrn_reflns_Laue_measured_fraction_max 0.996
_diffrn_reflns_limit_h_max 12
_diffrn_reflns_limit_h_min -12
_diffrn_reflns_limit_k_max 13
_diffrn_reflns_limit_k_min -13
_diffrn_reflns_limit_l_max 20
_diffrn_reflns_limit_l_min -20
_diffrn_reflns_number 26033
_diffrn_reflns_point_group_measured_fraction_full 0.998
_diffrn_reflns_point_group_measured_fraction_max 0.996
_diffrn_reflns_theta_full 25.242
_diffrn_reflns_theta_max 26.999
_diffrn_reflns_theta_min 1.299
_exptl_absorpt_coefficient_mu 0.089
_exptl_absorpt_correction_T_max 0.7457
_exptl_absorpt_correction_T_min 0.6698
_exptl_absorpt_correction_type multi-scan
_exptl_absorpt_process_details SADABS
_exptl_crystal_colour yellow
_exptl_crystal_density_diffrn 1.289
_exptl_crystal_description BLOCK
_exptl_crystal_F_000 686
_exptl_crystal_size_max 0.380
_exptl_crystal_size_mid 0.110
_exptl_crystal_size_min 0.050
_refine_diff_density_max 0.300
_refine_diff_density_min -0.258
_refine_diff_density_rms 0.058
_refine_ls_extinction_coef .
_refine_ls_extinction_method none
_refine_ls_goodness_of_fit_ref 1.049
_refine_ls_hydrogen_treatment constr
_refine_ls_matrix_type full
_refine_ls_number_parameters 421
_refine_ls_number_reflns 7124
_refine_ls_number_restraints 0
_refine_ls_restrained_S_all 1.049
_refine_ls_R_factor_all 0.0974
_refine_ls_R_factor_gt 0.0565
_refine_ls_shift/su_max 0.000
_refine_ls_shift/su_mean 0.000
_refine_ls_structure_factor_coef Fsqd
_refine_ls_weighting_details 'w=1/[\s^2^(Fo^2^)+(0.0842P)^2^] where P=(Fo^2^+2Fc^2^)/3'
_refine_ls_weighting_scheme calc
_refine_ls_wR_factor_gt 0.1355
_refine_ls_wR_factor_ref 0.1611
_reflns_Friedel_coverage 0.000
_reflns_Friedel_fraction_full .
_reflns_Friedel_fraction_max .
_reflns_number_gt 4536
_reflns_number_total 7124
_reflns_threshold_expression 'I > 2\s(I)'
_cod_data_source_file ICA-2018-482-669.cif
_cod_data_source_block 1
_cod_depositor_comments
;
The following automatic conversions were performed:

data item '_exptl_absorpt_correction_type' value 'MULTI-SCAN' was
changed to 'multi-scan' in accordance with the built-in table derived
from the CIF Core dictionary named 'cif_core.dic' version 2.4.5 last
updated on 2014-11-21.

Automatic conversion script
Id: cif_fix_values 8369 2020-08-20 11:38:08Z andrius 

2022-09-18
Z value and formula fixed to values more according to usual
chemical conventions.                 miguel
;
_cod_original_formula_sum 'C72 H100 N6 O14'
_cod_original_formula_weight 1273.57
_cod_original_formula_units_Z 1
_cod_original_cell_volume 1641.2(6)
_cod_database_code 1563980
_shelx_space_group_comment
; 
The symmetry employed for this shelxl refinement is uniquely defined 
by the following loop, which should always be used as a source of 
symmetry information in preference to the above space-group names. 
They are only intended as comments. 
;
_shelx_estimated_absorpt_t_min 0.967
_shelx_estimated_absorpt_t_max 0.996

loop_
_space_group_symop_operation_xyz
'x, y, z'
'-x, -y, -z'

loop_
_atom_site_label
_atom_site_type_symbol
_atom_site_fract_x
_atom_site_fract_y
_atom_site_fract_z
_atom_site_U_iso_or_equiv
_atom_site_adp_type
_atom_site_occupancy
_atom_site_site_symmetry_order
_atom_site_calc_flag
_atom_site_refinement_flags_posn
_atom_site_refinement_flags_adp
_atom_site_refinement_flags_occupancy
_atom_site_disorder_assembly
_atom_site_disorder_group
O6 O -0.02680(15) 0.24437(14) 0.27114(10) 0.0355(4) Uani 1 1 d . . . . .
H6 H 0.0296 0.3027 0.2523 0.043 Uiso 1 1 calc R U . . .
O5 O 0.56092(15) 0.42809(14) 0.29588(10) 0.0385(4) Uani 1 1 d . . . . .
H5 H 0.6232 0.3912 0.3058 0.046 Uiso 1 1 calc R U . . .
N3 N 0.22007(17) 0.18012(15) 0.21248(10) 0.0258(4) Uani 1 1 d . . . . .
C29 C 0.1159(2) 0.05071(19) 0.06720(12) 0.0249(4) Uani 1 1 d . . . . .
C28 C 0.0629(2) 0.13406(18) 0.02320(13) 0.0255(4) Uani 1 1 d . . . . .
C30 C 0.0533(2) -0.08350(18) 0.04544(12) 0.0250(4) Uani 1 1 d . . . . .
C27 C 0.1225(2) 0.27081(19) 0.04372(13) 0.0299(5) Uani 1 1 d . . . . .
H27 H 0.1967 0.3061 0.0901 0.036 Uiso 1 1 calc R U . . .
C35 C 0.3532(2) 0.24229(19) 0.27012(13) 0.0304(5) Uani 1 1 d . . . . .
H35A H 0.4010 0.1763 0.2810 0.037 Uiso 1 1 calc R U . . .
H35B H 0.3322 0.2808 0.3254 0.037 Uiso 1 1 calc R U . . .
C33 C 0.1178(2) 0.09789(19) 0.25596(13) 0.0288(5) Uani 1 1 d . . . . .
H33A H 0.1661 0.0478 0.2888 0.035 Uiso 1 1 calc R U . . .
H33B H 0.0435 0.0361 0.2128 0.035 Uiso 1 1 calc R U . . .
C25 C -0.0334(2) 0.3016(2) -0.07025(14) 0.0334(5) Uani 1 1 d . . . . .
H25 H -0.0633 0.3587 -0.1023 0.040 Uiso 1 1 calc R U . . .
C34 C 0.0503(2) 0.1749(2) 0.31549(13) 0.0302(5) Uani 1 1 d . . . . .
H34A H -0.0143 0.1161 0.3455 0.036 Uiso 1 1 calc R U . . .
H34B H 0.1244 0.2362 0.3589 0.036 Uiso 1 1 calc R U . . .
C32 C 0.2462(2) 0.10742(19) 0.13365(13) 0.0276(5) Uani 1 1 d . . . . .
H32A H 0.2832 0.0367 0.1486 0.033 Uiso 1 1 calc R U . . .
H32B H 0.3198 0.1654 0.1084 0.033 Uiso 1 1 calc R U . . .
C26 C 0.0765(2) 0.3512(2) -0.00089(14) 0.0343(5) Uani 1 1 d . . . . .
H26 H 0.1183 0.4416 0.0144 0.041 Uiso 1 1 calc R U . . .
C31 C 0.0966(2) -0.1732(2) 0.09135(14) 0.0310(5) Uani 1 1 d . . . . .
H31 H 0.1714 -0.1418 0.1376 0.037 Uiso 1 1 calc R U . . .
C36 C 0.4499(3) 0.3445(2) 0.23380(17) 0.0484(7) Uani 1 1 d . . . . .
H36A H 0.4914 0.3033 0.1878 0.058 Uiso 1 1 calc R U . . .
H36B H 0.3946 0.3962 0.2081 0.058 Uiso 1 1 calc R U . . .
O2 O 0.76960(17) 0.32953(16) 0.34525(10) 0.0422(4) Uani 1 1 d . . . . .
H2 H 0.8278 0.3050 0.3172 0.051 Uiso 1 1 calc R U . . .
N1 N 0.87931(19) 0.29684(16) 0.56765(11) 0.0295(4) Uani 1 1 d . . . . .
O1 O 0.86704(19) 0.52573(14) 0.76010(11) 0.0492(5) Uani 1 1 d . . . . .
H1 H 0.8012 0.4891 0.7853 0.059 Uiso 1 1 calc R U . . .
C6 C 0.8578(2) -0.03759(19) 0.51536(13) 0.0278(5) Uani 1 1 d . . . . .
C1 C 0.9161(2) -0.12727(19) 0.46717(13) 0.0272(5) Uani 1 1 d . . . . .
C7 C 0.9428(2) 0.08831(19) 0.54841(13) 0.0273(5) Uani 1 1 d . . . . .
C2 C 0.8281(2) -0.2561(2) 0.43663(14) 0.0334(5) Uani 1 1 d . . . . .
H2A H 0.8663 -0.3163 0.4056 0.040 Uiso 1 1 calc R U . . .
C9 C 0.8196(2) 0.3780(2) 0.62517(14) 0.0345(5) Uani 1 1 d . . . . .
H9A H 0.7258 0.3267 0.6351 0.041 Uiso 1 1 calc R U . . .
H9B H 0.8061 0.4503 0.5977 0.041 Uiso 1 1 calc R U . . .
C8 C 0.8884(3) 0.1822(2) 0.60467(14) 0.0339(5) Uani 1 1 d . . . . .
H8A H 0.7935 0.1366 0.6163 0.041 Uiso 1 1 calc R U . . .
H8B H 0.9514 0.2112 0.6599 0.041 Uiso 1 1 calc R U . . .
C3 C 0.6917(2) -0.2946(2) 0.45074(14) 0.0372(5) Uani 1 1 d . . . . .
H3 H 0.6356 -0.3806 0.4298 0.045 Uiso 1 1 calc R U . . .
C5 C 0.7126(2) -0.0830(2) 0.52736(14) 0.0350(5) Uani 1 1 d . . . . .
H5A H 0.6705 -0.0253 0.5577 0.042 Uiso 1 1 calc R U . . .
C11 C 0.8001(2) 0.2616(2) 0.48156(14) 0.0325(5) Uani 1 1 d . . . . .
H11A H 0.6978 0.2338 0.4856 0.039 Uiso 1 1 calc R U . . .
H11B H 0.8248 0.1878 0.4502 0.039 Uiso 1 1 calc R U . . .
C4 C 0.6338(2) -0.2060(2) 0.49663(15) 0.0403(6) Uani 1 1 d . . . . .
H4 H 0.5381 -0.2329 0.5062 0.048 Uiso 1 1 calc R U . . .
C10 C 0.9136(3) 0.4317(2) 0.71030(15) 0.0403(6) Uani 1 1 d . . . . .
H10A H 0.9142 0.3605 0.7421 0.048 Uiso 1 1 calc R U . . .
H10B H 1.0115 0.4706 0.7001 0.048 Uiso 1 1 calc R U . . .
C12 C 0.8297(3) 0.3707(2) 0.43251(14) 0.0438(6) Uani 1 1 d . . . . .
H12A H 0.7906 0.4390 0.4584 0.053 Uiso 1 1 calc R U . . .
H12B H 0.9330 0.4079 0.4362 0.053 Uiso 1 1 calc R U . . .
N2 N 0.64797(18) 0.89130(15) 0.19234(11) 0.0267(4) Uani 1 1 d . . . . .
C18 C 0.4898(2) 0.87076(19) 0.00683(12) 0.0273(5) Uani 1 1 d . . . . .
C19 C 0.6015(2) 0.97000(19) 0.05734(13) 0.0259(4) Uani 1 1 d . . . . .
C14 C 0.2758(2) 0.7942(2) -0.09924(14) 0.0335(5) Uani 1 1 d . . . . .
H14 H 0.2053 0.8118 -0.1362 0.040 Uiso 1 1 calc R U . . .
C23 C 0.7447(2) 0.8352(2) 0.23834(14) 0.0320(5) Uani 1 1 d . . . . .
H23A H 0.7253 0.8378 0.2981 0.038 Uiso 1 1 calc R U . . .
H23B H 0.8427 0.8890 0.2396 0.038 Uiso 1 1 calc R U . . .
C13 C 0.3869(2) 0.89989(19) -0.05005(13) 0.0272(5) Uani 1 1 d . . . . .
C21 C 0.6217(2) 0.9976(2) 0.24854(14) 0.0335(5) Uani 1 1 d . . . . .
H21A H 0.5845 1.0517 0.2132 0.040 Uiso 1 1 calc R U . . .
H21B H 0.7123 1.0517 0.2821 0.040 Uiso 1 1 calc R U . . .
O3 O 0.37987(18) 0.89541(18) 0.26677(13) 0.0546(5) Uani 1 1 d . . . . .
H3A H 0.3760 0.8255 0.2358 0.066 Uiso 1 1 calc R U . . .
C17 C 0.4772(2) 0.7381(2) 0.00945(14) 0.0336(5) Uani 1 1 d . . . . .
H17 H 0.5443 0.7169 0.0469 0.040 Uiso 1 1 calc R U . . .
O4 O 0.59830(18) 0.61543(16) 0.20055(14) 0.0592(6) Uani 1 1 d . . . . .
H4A H 0.6004 0.5751 0.2414 0.071 Uiso 1 1 calc R U . . .
C20 C 0.7066(2) 0.9350(2) 0.11682(13) 0.0300(5) Uani 1 1 d . . . . .
H20A H 0.7387 0.8658 0.0854 0.036 Uiso 1 1 calc R U . . .
H20B H 0.7900 1.0110 0.1359 0.036 Uiso 1 1 calc R U . . .
C15 C 0.2688(2) 0.6701(2) -0.09432(14) 0.0384(6) Uani 1 1 d . . . . .
H15 H 0.1940 0.6022 -0.1276 0.046 Uiso 1 1 calc R U . . .
C16 C 0.3723(3) 0.6414(2) -0.04001(14) 0.0384(6) Uani 1 1 d . . . . .
H16 H 0.3685 0.5542 -0.0380 0.046 Uiso 1 1 calc R U . . .
C22 C 0.5190(3) 0.9533(2) 0.30884(16) 0.0442(6) Uani 1 1 d . . . . .
H22A H 0.5499 0.8906 0.3393 0.053 Uiso 1 1 calc R U . . .
H22B H 0.5198 1.0280 0.3519 0.053 Uiso 1 1 calc R U . . .
C24 C 0.7335(2) 0.6992(2) 0.20016(17) 0.0408(6) Uani 1 1 d . . . . .
H24A H 0.7544 0.6961 0.1407 0.049 Uiso 1 1 calc R U . . .
H24B H 0.8049 0.6695 0.2328 0.049 Uiso 1 1 calc R U . . .
O7 O 0.66319(17) 0.36031(16) 0.82969(11) 0.0501(5) Uani 1 1 d . . . . .
H7A H 0.6705 0.3437 0.8870 0.060 Uiso 1 1 d R U . . .
H7B H 0.5749 0.3781 0.8168 0.060 Uiso 1 1 d R U . . .

loop_
_atom_site_aniso_label
_atom_site_aniso_U_11
_atom_site_aniso_U_22
_atom_site_aniso_U_33
_atom_site_aniso_U_23
_atom_site_aniso_U_13
_atom_site_aniso_U_12
O6 0.0327(8) 0.0387(9) 0.0378(9) 0.0111(7) 0.0053(7) 0.0126(7)
O5 0.0293(9) 0.0326(8) 0.0462(10) 0.0019(7) -0.0088(7) 0.0039(7)
N3 0.0255(9) 0.0277(9) 0.0198(9) 0.0002(7) 0.0019(7) 0.0026(7)
C29 0.0242(10) 0.0318(11) 0.0172(10) -0.0006(8) 0.0039(8) 0.0080(8)
C28 0.0251(11) 0.0300(11) 0.0206(10) 0.0012(8) 0.0055(9) 0.0073(9)
C30 0.0256(11) 0.0296(11) 0.0200(10) 0.0008(8) 0.0051(9) 0.0092(9)
C27 0.0298(11) 0.0305(11) 0.0245(11) -0.0024(9) 0.0004(9) 0.0050(9)
C35 0.0304(11) 0.0330(11) 0.0244(11) 0.0026(9) -0.0033(9) 0.0069(9)
C33 0.0286(11) 0.0291(11) 0.0262(11) 0.0044(9) 0.0013(9) 0.0050(9)
C25 0.0407(13) 0.0326(12) 0.0300(12) 0.0068(9) 0.0048(10) 0.0154(10)
C34 0.0304(12) 0.0355(12) 0.0246(11) 0.0050(9) 0.0024(9) 0.0100(9)
C32 0.0256(11) 0.0321(11) 0.0226(11) -0.0003(8) 0.0010(9) 0.0075(9)
C26 0.0417(13) 0.0266(11) 0.0317(12) 0.0016(9) 0.0052(10) 0.0066(10)
C31 0.0304(12) 0.0382(12) 0.0241(11) 0.0016(9) 0.0001(9) 0.0128(10)
C36 0.0361(14) 0.0508(15) 0.0437(15) 0.0135(12) -0.0132(12) -0.0083(11)
O2 0.0483(10) 0.0586(11) 0.0268(9) 0.0052(7) 0.0014(8) 0.0295(8)
N1 0.0400(11) 0.0308(9) 0.0220(9) 0.0046(7) 0.0052(8) 0.0174(8)
O1 0.0710(13) 0.0314(9) 0.0458(11) -0.0007(7) 0.0287(9) 0.0125(8)
C6 0.0334(12) 0.0324(11) 0.0226(11) 0.0092(9) 0.0051(9) 0.0151(9)
C1 0.0338(12) 0.0307(11) 0.0200(11) 0.0084(8) 0.0020(9) 0.0128(9)
C7 0.0376(12) 0.0307(11) 0.0195(10) 0.0077(8) 0.0063(9) 0.0173(9)
C2 0.0427(13) 0.0319(12) 0.0247(12) 0.0049(9) -0.0008(10) 0.0110(10)
C9 0.0436(14) 0.0324(12) 0.0326(13) 0.0062(9) 0.0123(11) 0.0167(10)
C8 0.0473(14) 0.0323(12) 0.0274(12) 0.0080(9) 0.0115(10) 0.0167(10)
C3 0.0393(13) 0.0358(12) 0.0325(13) 0.0065(10) -0.0013(11) 0.0062(10)
C5 0.0359(13) 0.0419(13) 0.0323(13) 0.0087(10) 0.0062(10) 0.0180(10)
C11 0.0326(12) 0.0354(12) 0.0312(12) 0.0037(9) 0.0042(10) 0.0141(10)
C4 0.0298(12) 0.0482(14) 0.0423(14) 0.0120(11) 0.0026(11) 0.0088(11)
C10 0.0567(16) 0.0347(13) 0.0328(13) 0.0015(10) 0.0145(12) 0.0184(11)
C12 0.0626(17) 0.0421(14) 0.0274(13) 0.0056(10) -0.0018(12) 0.0193(12)
N2 0.0291(9) 0.0292(9) 0.0226(9) 0.0076(7) 0.0019(7) 0.0089(7)
C18 0.0301(11) 0.0323(11) 0.0194(10) 0.0069(8) 0.0079(9) 0.0062(9)
C19 0.0265(11) 0.0334(11) 0.0192(10) 0.0071(8) 0.0064(9) 0.0085(9)
C14 0.0329(12) 0.0381(12) 0.0264(12) 0.0084(9) 0.0004(10) 0.0050(10)
C23 0.0288(11) 0.0337(12) 0.0318(12) 0.0093(9) -0.0026(10) 0.0065(9)
C13 0.0286(11) 0.0321(11) 0.0208(10) 0.0067(8) 0.0064(9) 0.0063(9)
C21 0.0383(13) 0.0348(12) 0.0291(12) 0.0070(9) 0.0031(10) 0.0132(10)
O3 0.0465(11) 0.0625(12) 0.0613(13) 0.0175(10) 0.0190(9) 0.0191(9)
C17 0.0397(13) 0.0363(12) 0.0265(12) 0.0081(9) 0.0059(10) 0.0120(10)
O4 0.0441(11) 0.0413(10) 0.0870(16) 0.0278(10) -0.0136(10) 0.0029(8)
C20 0.0270(11) 0.0350(12) 0.0277(12) 0.0078(9) 0.0052(9) 0.0070(9)
C15 0.0402(13) 0.0368(13) 0.0283(12) 0.0029(10) -0.0007(10) -0.0022(10)
C16 0.0498(15) 0.0294(12) 0.0324(13) 0.0038(9) 0.0071(11) 0.0059(10)
C22 0.0532(16) 0.0560(16) 0.0327(14) 0.0142(11) 0.0141(12) 0.0252(13)
C24 0.0370(13) 0.0413(13) 0.0462(15) 0.0107(11) -0.0002(11) 0.0152(11)
O7 0.0383(10) 0.0677(12) 0.0480(11) 0.0249(9) 0.0073(8) 0.0136(9)

loop_
_atom_type_symbol
_atom_type_description
_atom_type_scat_dispersion_real
_atom_type_scat_dispersion_imag
_atom_type_scat_source
C C 0.0033 0.0016 'International Tables Vol C Tables 4.2.6.8 and 6.1.1.4'
H H 0.0000 0.0000 'International Tables Vol C Tables 4.2.6.8 and 6.1.1.4'
N N 0.0061 0.0033 'International Tables Vol C Tables 4.2.6.8 and 6.1.1.4'
O O 0.0106 0.0060 'International Tables Vol C Tables 4.2.6.8 and 6.1.1.4'

loop_
_geom_angle_atom_site_label_1
_geom_angle_atom_site_label_2
_geom_angle_atom_site_label_3
_geom_angle
_geom_angle_site_symmetry_1
_geom_angle_site_symmetry_3
C33 N3 C35 110.57(16) . .
C33 N3 C32 111.72(15) . .
C35 N3 C32 110.54(16) . .
C28 C29 C30 119.76(17) . .
C28 C29 C32 118.77(17) . .
C30 C29 C32 121.35(18) . .
C29 C28 C27 121.56(18) . .
C29 C28 C30 120.63(17) . 2
C27 C28 C30 117.81(18) . 2
C29 C30 C31 122.49(18) . .
C29 C30 C28 119.60(18) . 2
C31 C30 C28 117.86(18) . 2
C26 C27 C28 121.90(19) . .
N3 C35 C36 111.99(18) . .
N3 C33 C34 112.05(17) . .
C31 C25 C26 120.5(2) 2 .
O6 C34 C33 111.80(17) . .
N3 C32 C29 113.77(16) . .
C27 C26 C25 120.3(2) . .
C25 C31 C30 121.5(2) 2 .
O5 C36 C35 112.9(2) . .
C11 N1 C9 111.93(17) . .
C11 N1 C8 112.05(16) . .
C9 N1 C8 109.73(16) . .
C7 C6 C5 122.96(19) . .
C7 C6 C1 119.88(19) . .
C5 C6 C1 117.16(19) . .
C7 C1 C2 121.30(19) 2_756 .
C7 C1 C6 120.13(18) 2_756 .
C2 C1 C6 118.56(19) . .
C6 C7 C1 119.98(18) . 2_756
C6 C7 C8 121.34(19) . .
C1 C7 C8 118.61(18) 2_756 .
C3 C2 C1 121.9(2) . .
N1 C9 C10 112.10(18) . .
N1 C8 C7 114.16(17) . .
C2 C3 C4 119.6(2) . .
C4 C5 C6 121.8(2) . .
N1 C11 C12 112.52(18) . .
C5 C4 C3 121.0(2) . .
O1 C10 C9 111.71(19) . .
O2 C12 C11 111.67(19) . .
C21 N2 C23 110.59(16) . .
C21 N2 C20 110.96(16) . .
C23 N2 C20 109.85(16) . .
C19 C18 C17 121.25(19) . .
C19 C18 C13 120.92(18) . .
C17 C18 C13 117.82(18) . .
C18 C19 C13 119.30(18) . 2_675
C18 C19 C20 119.13(18) . .
C13 C19 C20 121.56(18) 2_675 .
C15 C14 C13 121.8(2) . .
N2 C23 C24 113.94(18) . .
C19 C13 C18 119.77(18) 2_675 .
C19 C13 C14 122.27(19) 2_675 .
C18 C13 C14 117.95(18) . .
N2 C21 C22 113.27(18) . .
C16 C17 C18 122.0(2) . .
N2 C20 C19 112.76(17) . .
C14 C15 C16 120.2(2) . .
C17 C16 C15 120.1(2) . .
O3 C22 C21 112.6(2) . .
O4 C24 C23 111.9(2) . .

loop_
_geom_bond_atom_site_label_1
_geom_bond_atom_site_label_2
_geom_bond_distance
_geom_bond_site_symmetry_2
O6 C34 1.424(2) .
O5 C36 1.424(3) .
N3 C33 1.465(3) .
N3 C35 1.472(2) .
N3 C32 1.476(2) .
C29 C28 1.405(3) .
C29 C30 1.410(3) .
C29 C32 1.519(3) .
C28 C27 1.430(3) .
C28 C30 1.444(3) 2
C30 C31 1.434(3) .
C30 C28 1.444(3) 2
C27 C26 1.350(3) .
C35 C36 1.492(3) .
C33 C34 1.505(3) .
C25 C31 1.355(3) 2
C25 C26 1.413(3) .
C31 C25 1.354(3) 2
O2 C12 1.423(3) .
N1 C11 1.464(3) .
N1 C9 1.465(3) .
N1 C8 1.482(3) .
O1 C10 1.415(2) .
C6 C7 1.405(3) .
C6 C5 1.435(3) .
C6 C1 1.438(3) .
C1 C7 1.409(3) 2_756
C1 C2 1.432(3) .
C7 C1 1.409(3) 2_756
C7 C8 1.512(3) .
C2 C3 1.358(3) .
C9 C10 1.519(3) .
C3 C4 1.410(3) .
C5 C4 1.356(3) .
C11 C12 1.499(3) .
N2 C21 1.463(3) .
N2 C23 1.466(3) .
N2 C20 1.475(3) .
C18 C19 1.413(3) .
C18 C17 1.431(3) .
C18 C13 1.433(3) .
C19 C13 1.420(3) 2_675
C19 C20 1.506(3) .
C14 C15 1.355(3) .
C14 C13 1.437(3) .
C23 C24 1.498(3) .
C13 C19 1.420(3) 2_675
C21 C22 1.503(3) .
O3 C22 1.412(3) .
C17 C16 1.358(3) .
O4 C24 1.409(3) .
C15 C16 1.410(3) .
